data_7238129
loop_
_publ_author_name
'Mehta, Goverdhan'
'Sen, Saikat'

_publ_section_title
;
 Fine tuning the hydrophilic--hydrophobic balance in inositols through
 annulation: An analysis of the hydrogen-bonded architectures of
 &#x2018;annulated inositols&#x2019;
;
_journal_issue 109
_journal_name_full CrystEngComm
_journal_page_first 656
_journal_paper_doi 10.1039/b512911g
_journal_volume 7
_journal_year 2005
_chemical_formula_moiety 'C10 H18 O6'
_chemical_formula_structural 'C10 H18 O6'
_chemical_formula_sum 'C10 H18 O6'
_chemical_formula_weight 234.24
_chemical_name_common 'annulated myo-inositol'
_chemical_name_systematic
;
(1R*,2R*,3R*,4S*,4aR*,8aR*)perhydro-1,2,3,4,4a,8a-naphthalenehexaol
;
_space_group_IT_number 2
_space_group_name_Hall '-P 1'
_space_group_name_H-M_alt 'P -1'
_symmetry_cell_setting triclinic
_symmetry_space_group_name_Hall '-P 1'
_symmetry_space_group_name_H-M 'P -1'
_atom_sites_solution_hydrogens geom
_atom_sites_solution_primary direct
_atom_sites_solution_secondary difmap
_cell_angle_alpha 102.319(3)
_cell_angle_beta 97.916(3)
_cell_angle_gamma 91.829(2)
_cell_formula_units_Z 2
_cell_length_a 6.1134(13)
_cell_length_b 7.6139(13)
_cell_length_c 11.668(2)
_cell_measurement_temperature 295(2)
_cell_volume 524.49(17)
_computing_cell_refinement 'SAINT (Bruker, 1998)'
_computing_data_collection 'SMART (Bruker, 1998)'
_computing_data_reduction SAINT
_computing_molecular_graphics 'Ortep-3 for Windows (Farrugia, 1997) and CAMERON (Watkin et al., 1993)'
_computing_publication_material 'PLATON (Spek, 2003)'
_computing_structure_refinement 'SHELXL-97 (Sheldrick, 1997)'
_computing_structure_solution 'SIR92 (Altomare et al., 1994)'
_diffrn_ambient_temperature 296(2)
_diffrn_measured_fraction_theta_full 0.996
_diffrn_measured_fraction_theta_max 0.996
_diffrn_measurement_device_type 'CCD area detector'
_diffrn_measurement_method '\f and \w scans'
_diffrn_radiation_monochromator graphite
_diffrn_radiation_probe x-ray
_diffrn_radiation_source 'fine focus sealed tube'
_diffrn_radiation_type MoK\a
_diffrn_radiation_wavelength 0.71073
_diffrn_reflns_av_R_equivalents 0.0363
_diffrn_reflns_av_sigmaI/netI 0.0509
_diffrn_reflns_limit_h_max 7
_diffrn_reflns_limit_h_min -7
_diffrn_reflns_limit_k_max 8
_diffrn_reflns_limit_k_min -8
_diffrn_reflns_limit_l_max 13
_diffrn_reflns_limit_l_min -13
_diffrn_reflns_number 4932
_diffrn_reflns_reduction_process
;
?
;
_diffrn_reflns_theta_full 25.40
_diffrn_reflns_theta_max 25.40
_diffrn_reflns_theta_min 1.81
_exptl_absorpt_coefficient_mu 0.122
_exptl_absorpt_correction_T_max 0.9976
_exptl_absorpt_correction_T_min 0.9567
_exptl_absorpt_correction_type multi-scan
_exptl_absorpt_process_details '(SADABS; Sheldrick, 1996)'
_exptl_crystal_colour colorless
_exptl_crystal_density_diffrn 1.483
_exptl_crystal_density_method 'Not Measured'
_exptl_crystal_description block
_exptl_crystal_F_000 252
_exptl_crystal_size_max 0.16
_exptl_crystal_size_mid 0.05
_exptl_crystal_size_min 0.02
_refine_diff_density_max 0.258
_refine_diff_density_min -0.244
_refine_diff_density_rms 0.053
_refine_ls_extinction_method none
_refine_ls_goodness_of_fit_ref 1.017
_refine_ls_hydrogen_treatment constr
_refine_ls_matrix_type full
_refine_ls_number_parameters 151
_refine_ls_number_reflns 1922
_refine_ls_number_restraints 0
_refine_ls_restrained_S_all 1.017
_refine_ls_R_factor_all 0.1005
_refine_ls_R_factor_gt 0.0577
_refine_ls_shift/su_max 0.017
_refine_ls_shift/su_mean 0.001
_refine_ls_structure_factor_coef Fsqd
_refine_ls_weighting_details 'calc w=1/[\s^2^(Fo^2^)+(0.0779P)^2^+0.1280P] where P=(Fo^2^+2Fc^2^)/3'
_refine_ls_weighting_scheme calc
_refine_ls_wR_factor_gt 0.1353
_refine_ls_wR_factor_ref 0.1549
_reflns_number_gt 1250
_reflns_number_total 1922
_reflns_threshold_expression I>2\s(I)
_cod_data_source_file b512911g.txt
_cod_data_source_block inositol1
_cod_depositor_comments
;
The following automatic conversions were performed:

data item '_symmetry_cell_setting' value 'Triclinic' was changed to
'triclinic' in accordance with the
/home/saulius/struct/COD-crude-data/automatic-downloads/DataCite-retrospective/RSC/depositions/lib/dictionaries/cif_core.dic
dictionary named 'cif_core.dic' version 2.4.2 last updated on
2011-04-26.

Automatic conversion script
Id: cif_fix_values 6909 2019-04-08 15:41:33Z antanas 
;
_cod_original_cell_volume 524.50(17)
_cod_database_code 7238129

loop_
_symmetry_equiv_pos_as_xyz
x,y,z
-x,-y,-z

loop_
_atom_site_label
_atom_site_type_symbol
_atom_site_fract_x
_atom_site_fract_y
_atom_site_fract_z
_atom_site_U_iso_or_equiv
_atom_site_adp_type
_atom_site_occupancy
_atom_site_symmetry_multiplicity
_atom_site_calc_flag
_atom_site_refinement_flags
O1 O -0.1476(4) 0.8809(4) 0.3560(2) 0.0471(8) Uani 1 1 d .
O2 O 0.2983(4) 1.0057(4) 0.4274(2) 0.0524(8) Uani 1 1 d .
O3 O 0.1390(4) 0.7225(4) 0.5088(2) 0.0479(8) Uani 1 1 d .
O4 O 0.3399(4) 0.4460(4) 0.2508(2) 0.0396(7) Uani 1 1 d .
O5 O -0.2092(4) 0.5050(4) 0.3339(2) 0.0451(8) Uani 1 1 d .
O6 O 0.0955(4) 0.6182(3) 0.10711(19) 0.0305(6) Uani 1 1 d .
C1 C 0.0123(6) 0.8386(5) 0.2760(3) 0.0299(9) Uani 1 1 d .
C2 C 0.2440(6) 0.8355(5) 0.3463(3) 0.0302(9) Uani 1 1 d .
C3 C 0.2644(6) 0.6843(5) 0.4128(3) 0.0352(10) Uani 1 1 d .
C4 C 0.1873(6) 0.5006(5) 0.3329(3) 0.0350(10) Uani 1 1 d .
C5 C -0.0424(5) 0.4984(5) 0.2589(3) 0.0298(10) Uani 1 1 d .
C6 C -0.0577(5) 0.6531(5) 0.1930(3) 0.0244(9) Uani 1 1 d .
C7 C -0.2869(6) 0.6577(5) 0.1234(3) 0.0319(10) Uani 1 1 d .
C8 C -0.2960(6) 0.8056(5) 0.0528(3) 0.0422(11) Uani 1 1 d .
C9 C -0.2228(7) 0.9884(5) 0.1332(4) 0.0511(12) Uani 1 1 d .
C10 C 0.0053(6) 0.9846(5) 0.2050(4) 0.0448(11) Uani 1 1 d .
H1O H -0.1456 0.8075 0.3983 0.071 Uiso 1 1 calc R
H2O H 0.4326 1.0279 0.4378 0.079 Uiso 1 1 calc R
H3O H 0.1489 0.6413 0.5452 0.072 Uiso 1 1 calc R
H4O H 0.4669 0.4714 0.2850 0.059 Uiso 1 1 calc R
H5O H -0.2091 0.4143 0.3612 0.068 Uiso 1 1 calc R
H6O H 0.1975 0.5626 0.1320 0.046 Uiso 1 1 calc R
H2 H 0.3509 0.8195 0.2901 0.036 Uiso 1 1 calc R
H3 H 0.4203 0.6810 0.4456 0.042 Uiso 1 1 calc R
H4 H 0.1817 0.4120 0.3825 0.042 Uiso 1 1 calc R
H5 H -0.0668 0.3844 0.1997 0.036 Uiso 1 1 calc R
H7A H -0.3943 0.6779 0.1781 0.038 Uiso 1 1 calc R
H7B H -0.3268 0.5419 0.0694 0.038 Uiso 1 1 calc R
H8A H -0.2006 0.7787 -0.0078 0.051 Uiso 1 1 calc R
H8B H -0.4460 0.8086 0.0136 0.051 Uiso 1 1 calc R
H9A H -0.3296 1.0226 0.1869 0.061 Uiso 1 1 calc R
H9B H -0.2175 1.0779 0.0855 0.061 Uiso 1 1 calc R
H10A H 0.1146 0.9641 0.1514 0.054 Uiso 1 1 calc R
H10B H 0.0437 1.1008 0.2588 0.054 Uiso 1 1 calc R

loop_
_atom_site_aniso_label
_atom_site_aniso_U_11
_atom_site_aniso_U_22
_atom_site_aniso_U_33
_atom_site_aniso_U_23
_atom_site_aniso_U_13
_atom_site_aniso_U_12
O1 0.0288(16) 0.073(2) 0.0303(17) -0.0101(14) 0.0039(13) 0.0072(15)
O2 0.0311(16) 0.060(2) 0.0473(17) -0.0222(15) -0.0017(14) -0.0088(14)
O3 0.0440(17) 0.077(2) 0.0277(15) 0.0210(14) 0.0059(13) 0.0071(15)
O4 0.0247(15) 0.0501(18) 0.0392(16) 0.0040(13) -0.0023(13) -0.0007(14)
O5 0.0277(16) 0.076(2) 0.0409(16) 0.0355(15) 0.0040(13) -0.0030(15)
O6 0.0278(15) 0.0369(17) 0.0261(14) 0.0038(12) 0.0058(12) 0.0046(12)
C1 0.026(2) 0.038(2) 0.021(2) -0.0034(18) 0.0023(17) 0.0033(18)
C2 0.025(2) 0.037(2) 0.023(2) -0.0062(19) 0.0007(16) -0.0029(18)
C3 0.020(2) 0.064(3) 0.021(2) 0.010(2) 0.0004(17) 0.000(2)
C4 0.026(2) 0.051(3) 0.031(2) 0.019(2) 0.0010(19) 0.001(2)
C5 0.020(2) 0.042(3) 0.027(2) 0.0098(19) -0.0009(18) -0.0063(18)
C6 0.017(2) 0.032(2) 0.022(2) 0.0017(18) 0.0018(16) 0.0000(17)
C7 0.025(2) 0.040(3) 0.025(2) 0.0010(19) -0.0045(17) -0.0003(18)
C8 0.039(3) 0.042(3) 0.041(2) 0.010(2) -0.013(2) 0.006(2)
C9 0.053(3) 0.038(3) 0.057(3) 0.011(2) -0.009(2) 0.009(2)
C10 0.048(3) 0.029(3) 0.049(3) -0.001(2) -0.009(2) 0.000(2)

loop_
_atom_type_symbol
_atom_type_description
_atom_type_scat_dispersion_real
_atom_type_scat_dispersion_imag
_atom_type_scat_source
O O 0.0106 0.0060 'International Tables Vol C Tables 4.2.6.8 and 6.1.1.4'
H H 0.0000 0.0000 'International Tables Vol C Tables 4.2.6.8 and 6.1.1.4'
C C 0.0033 0.0016 'International Tables Vol C Tables 4.2.6.8 and 6.1.1.4'

loop_
_geom_angle_atom_site_label_1
_geom_angle_atom_site_label_2
_geom_angle_atom_site_label_3
_geom_angle
O1 C1 C2 110.2(3)
O1 C1 C6 108.6(3)
O1 C1 C10 106.2(3)
O2 C2 C1 108.9(3)
O2 C2 C3 110.0(3)
O2 C2 H2 108.1
O3 C3 C2 108.8(3)
O3 C3 C4 110.2(3)
O3 C3 H3 108.4
O4 C4 C3 110.2(3)
O4 C4 C5 107.0(3)
O4 C4 H4 108.7
O5 C5 C4 109.6(3)
O5 C5 C6 111.1(3)
O5 C5 H5 108.1
O6 C6 C1 108.0(3)
O6 C6 C5 106.4(3)
O6 C6 C7 107.0(3)
C1 C2 H2 108.1
C1 C10 C9 112.1(3)
C1 C10 H10A 109.2
C1 C10 H10B 109.2
C1 O1 H1O 109.5
C2 C1 C6 110.3(3)
C2 C3 C4 112.5(3)
C2 C3 H3 108.4
C2 O2 H2O 109.5
C3 C2 C1 113.5(3)
C3 C4 C5 113.3(3)
C3 C2 H2 108.1
C3 C4 H4 108.7
C3 O3 H3O 109.5
C4 C3 H3 108.4
C4 C5 H5 108.1
C4 O4 H4O 109.5
C5 C4 H4 108.7
C5 C6 C1 112.7(3)
C5 O5 H5O 109.5
C6 C5 C4 111.9(3)
C6 C7 C8 112.0(3)
C6 C7 H7A 109.2
C6 C7 H7B 109.2
C6 C5 H5 108.1
C6 O6 H6O 109.5
C7 C6 C1 109.9(3)
C7 C6 C5 112.6(3)
C7 C8 H8A 109.4
C7 C8 H8B 109.4
C8 C9 C10 111.1(3)
C8 C7 H7A 109.2
C8 C7 H7B 109.2
C8 C9 H9A 109.4
C8 C9 H9B 109.4
C9 C8 C7 111.1(3)
C9 C8 H8A 109.4
C9 C8 H8B 109.4
C9 C10 H10A 109.2
C9 C10 H10B 109.2
C10 C1 C2 111.3(3)
C10 C1 C6 110.2(3)
C10 C9 H9A 109.4
C10 C9 H9B 109.4
H7A C7 H7B 107.9
H8A C8 H8B 108.0
H9A C9 H9B 108.0
H10A C10 H10B 107.9

loop_
_geom_bond_atom_site_label_1
_geom_bond_atom_site_label_2
_geom_bond_distance
O1 C1 1.441(4)
O1 H1O 0.8200
O2 C2 1.430(4)
O2 H2O 0.8200
O3 C3 1.428(4)
O3 H3O 0.8200
O4 C4 1.436(4)
O4 H4O 0.8200
O5 C5 1.428(4)
O5 H5O 0.8200
O6 C6 1.453(4)
O6 H6O 0.8200
C1 C2 1.540(5)
C1 C10 1.520(5)
C2 H2 0.9800
C3 C2 1.519(5)
C3 H3 0.9800
C4 C3 1.526(5)
C4 H4 0.9800
C5 C4 1.542(5)
C5 H5 0.9800
C6 C5 1.537(5)
C6 C1 1.542(5)
C6 C7 1.525(4)
C7 C8 1.529(5)
C7 H7A 0.9700
C7 H7B 0.9700
C8 C9 1.518(5)
C8 H8A 0.9700
C8 H8B 0.9700
C9 H9A 0.9700
C9 H9B 0.9700
C10 C9 1.529(5)
C10 H10A 0.9700
C10 H10B 0.9700

loop_
_geom_torsion_atom_site_label_1
_geom_torsion_atom_site_label_2
_geom_torsion_atom_site_label_3
_geom_torsion_atom_site_label_4
_geom_torsion
O1 C1 C2 C3 66.2(4)
O1 C1 C10 C9 -60.9(4)
O1 C1 C2 O2 -56.7(4)
O3 C3 C2 C1 -70.2(4)
O3 C3 C2 O2 52.1(4)
O4 C4 C3 C2 69.8(4)
O4 C4 C3 O3 -168.5(3)
O5 C5 C4 C3 -73.3(4)
O5 C5 C4 O4 165.0(3)
O6 C6 C1 O1 175.8(3)
O6 C6 C5 O5 -171.7(3)
O6 C6 C1 C10 59.9(4)
O6 C6 C1 C2 -63.4(4)
O6 C6 C5 C4 65.5(3)
O6 C6 C7 C8 -60.3(4)
C1 C6 C5 C4 -52.6(4)
C1 C6 C7 C8 56.7(4)
C1 C6 C5 O5 70.2(4)
C1 C10 C9 C8 -55.5(5)
C2 C1 C10 C9 179.3(3)
C4 C3 C2 O2 174.5(3)
C4 C3 C2 C1 52.2(4)
C5 C4 C3 O3 71.6(4)
C5 C6 C1 C10 177.1(3)
C5 C4 C3 C2 -50.0(4)
C5 C6 C1 C2 53.8(4)
C5 C6 C7 C8 -176.8(3)
C5 C6 C1 O1 -67.0(3)
C6 C5 C4 O4 -71.4(4)
C6 C1 C2 O2 -176.6(3)
C6 C5 C4 C3 50.3(4)
C6 C1 C2 C3 -53.6(4)
C6 C1 C10 C9 56.5(4)
C6 C7 C8 C9 -55.9(4)
C7 C8 C9 C10 54.1(5)
C7 C6 C5 O5 -54.8(4)
C7 C6 C5 C4 -177.6(3)
C7 C6 C1 O1 59.4(4)
C7 C6 C1 C10 -56.5(4)
C7 C6 C1 C2 -179.8(3)
C10 C1 C2 O2 60.7(4)
C10 C1 C2 C3 -176.3(3)
